data_4509856
loop_
_publ_author_name
'Cortijo, Miguel'
'Herrero, Santiago'
'Jim\'enez-Aparicio, Reyes'
'Perles, Josefina'
'Priego, Jos\'e L.'
'Torroba, Javier'

_publ_section_title
;
 Tuning of Adsorption and Magnetic Properties in a Series of
 Self-Templated Isostructural Ni(II) Metal&#x2212;Organic Frameworks
;
_journal_issue 2
_journal_name_full 'Crystal Growth &amp; Design'
_journal_page_first 716
_journal_paper_doi 10.1021/cg401590w
_journal_volume 14
_journal_year 2014
_chemical_formula_sum 'C40 H33 N5 Ni4 O17'
_chemical_formula_weight 1090.55
_chemical_name_common TV95ver
_space_group_crystal_system monoclinic
_space_group_IT_number 14
_space_group_name_Hall '-P 2yn'
_space_group_name_H-M_alt 'P 1 21/n 1'
_symmetry_space_group_name_Hall '-P 2yn'
_symmetry_space_group_name_H-M 'P 1 21/n 1'
_atom_sites_solution_hydrogens geom
_atom_sites_solution_primary direct
_atom_sites_solution_secondary difmap
_cell_angle_alpha 90
_cell_angle_beta 103.2630(10)
_cell_angle_gamma 90
_cell_formula_units_Z 4
_cell_length_a 13.0531(10)
_cell_length_b 18.5575(13)
_cell_length_c 22.1139(16)
_cell_measurement_temperature 296.(2)
_cell_volume 5213.8(7)
_computing_structure_refinement 'SHELXL-97 (Sheldrick, 2008)'
_computing_structure_solution 'SHELXS-97 (Sheldrick, 2008)'
_diffrn_ambient_temperature 296.(2)
_diffrn_measured_fraction_theta_full 0.999
_diffrn_measured_fraction_theta_max 0.999
_diffrn_radiation_wavelength 0.71073
_diffrn_reflns_av_R_equivalents 0.1076
_diffrn_reflns_av_sigmaI/netI 0.1112
_diffrn_reflns_limit_h_max 15
_diffrn_reflns_limit_h_min -15
_diffrn_reflns_limit_k_max 19
_diffrn_reflns_limit_k_min -22
_diffrn_reflns_limit_l_max 23
_diffrn_reflns_limit_l_min -26
_diffrn_reflns_number 38341
_diffrn_reflns_theta_full 25.35
_diffrn_reflns_theta_max 25.35
_diffrn_reflns_theta_min 1.45
_exptl_absorpt_coefficient_mu 1.489
_exptl_absorpt_correction_T_max 0.89
_exptl_absorpt_correction_T_min 0.71
_exptl_absorpt_correction_type multi-scan
_exptl_absorpt_process_details sadabs
_exptl_crystal_colour 'clear green'
_exptl_crystal_density_diffrn 1.389
_exptl_crystal_density_method 'not measured'
_exptl_crystal_description prismatic
_exptl_crystal_F_000 2224
_exptl_crystal_size_max 0.160
_exptl_crystal_size_mid 0.150
_exptl_crystal_size_min 0.080
_refine_diff_density_max 2.176
_refine_diff_density_min -1.294
_refine_ls_extinction_method none
_refine_ls_goodness_of_fit_ref 1.021
_refine_ls_hydrogen_treatment refxyz
_refine_ls_matrix_type full
_refine_ls_number_parameters 586
_refine_ls_number_reflns 9553
_refine_ls_number_restraints 108
_refine_ls_restrained_S_all 1.023
_refine_ls_R_factor_all 0.1593
_refine_ls_R_factor_gt 0.0880
_refine_ls_shift/su_max 0.908
_refine_ls_shift/su_mean 0.013
_refine_ls_structure_factor_coef Fsqd
_refine_ls_weighting_details 'calc w=1/[\s^2^(Fo^2^)+(0.1720P)^2^+45.2210P] where P=(Fo^2^+2Fc^2^)/3'
_refine_ls_weighting_scheme calc
_refine_ls_wR_factor_gt 0.2407
_refine_ls_wR_factor_ref 0.3078
_reflns_number_gt 5498
_reflns_number_total 9553
_reflns_threshold_expression >2sigma(I)
_cod_data_source_file cg401590w_si_002.cif
_cod_data_source_block 5
_cod_database_code 4509856

loop_
_space_group_symop_operation_xyz
'x, y, z'
'-x+1/2, y+1/2, -z+1/2'
'-x, -y, -z'
'x-1/2, -y-1/2, z-1/2'

loop_
_atom_site_type_symbol
_atom_site_label
_atom_site_fract_x
_atom_site_fract_y
_atom_site_fract_z
_atom_site_U_iso_or_equiv
_atom_site_adp_type
_atom_site_calc_flag
_atom_site_refinement_flags
_atom_site_occupancy
C C32 1.0303(8) 0.8394(5) 0.0713(6) 0.068(4) Uani d GU 1
C C33 0.9821(8) 0.9020(6) 0.0854(6) 0.070(4) Uani d GU 1
H H33 0.9189 0.8992 0.0979 0.084 Uiso calc R 1
C C34 1.0282(13) 0.9686(5) 0.0807(7) 0.122(7) Uani d GU 1
C C35 1.1227(13) 0.9727(8) 0.0619(8) 0.168(10) Uani d GU 1
C C36 1.1709(9) 0.9101(11) 0.0478(7) 0.187(11) Uani d GU 1
C C37 1.1248(9) 0.8435(8) 0.0525(6) 0.103(6) Uani d GU 1
H H37 1.1571 0.8016 0.0431 0.124 Uiso calc R 1
C C1 0.7868(7) 0.8560(6) 0.1968(5) 0.028(2) Uani d . 1
C C2 0.7264(7) 0.9197(6) 0.2111(5) 0.030(2) Uani d . 1
C C3 0.7695(9) 0.9683(7) 0.2578(6) 0.047(3) Uani d . 1
H H3 0.8391 0.9632 0.2794 0.057 Uiso calc R 1
C C4 0.7905(8) 0.5239(6) 0.2279(6) 0.038(3) Uani d . 1
H H4 0.7603 0.5555 0.1962 0.046 Uiso calc R 1
C C5 0.9309(9) 0.4899(7) 0.3055(6) 0.047(3) Uani d . 1
H H5 0.9988 0.4981 0.3289 0.056 Uiso calc R 1
C C6 0.6254(9) 0.9322(7) 0.1792(6) 0.046(3) Uani d . 1
H H6 0.5942 0.9017 0.1468 0.056 Uiso calc R 1
C C7 1.3166(13) 0.6831(8) 0.1754(9) 0.063(5) Uani d . 1
C C8 0.4328(13) 0.6815(9) 0.1661(8) 0.067(4) Uani d U 1
C C9 0.4444(12) 0.6747(12) 0.1095(8) 0.092(6) Uani d U 1
H H9 0.3874 0.6758 0.0754 0.11 Uiso calc R 1
C C10 0.5544(12) 0.6651(11) 0.1027(9) 0.086(5) Uani d U 1
H H10 0.5638 0.6441 0.0661 0.103 Uiso calc R 1
C C11 0.6214(13) 0.6949(10) 0.2013(10) 0.088(6) Uani d U 1
H H11 0.6768 0.7023 0.2356 0.105 Uiso calc R 1
C C12 0.5126(13) 0.6948(12) 0.2069(12) 0.105(6) Uani d U 1
H H12 0.5016 0.7061 0.2459 0.126 Uiso calc R 1
C C13 1.0544(7) 0.7074(5) 0.3445(4) 0.024(2) Uani d . 1
C C14 1.1076(8) 0.7197(6) 0.4112(5) 0.030(2) Uani d . 1
C C15 1.1860(17) 0.7728(9) 0.4251(7) 0.090(6) Uani d . 1
H H15 1.2053 0.7989 0.3935 0.107 Uiso calc R 1
C C16 1.2337(19) 0.7855(9) 0.4861(7) 0.102(8) Uani d . 1
H H16 1.2862 0.8204 0.4944 0.123 Uiso calc R 1
C C17 0.6411(17) 0.7987(9) 0.0203(7) 0.095(7) Uani d . 1
H H17 0.6227 0.8241 0.0525 0.114 Uiso calc R 1
C C18 1.0928(18) 0.6832(10) 0.4603(7) 0.111(9) Uani d . 1
H H18 1.0478 0.6436 0.4537 0.134 Uiso calc R 1
C C19 1.1735(8) 0.5219(5) 0.2245(5) 0.030(2) Uani d . 1
C C20 1.2533(8) 0.4626(6) 0.2446(5) 0.034(3) Uani d . 1
C C21 1.2391(8) 0.4065(6) 0.2822(6) 0.044(3) Uani d . 1
H H21 1.1801 0.4052 0.2992 0.052 Uiso calc R 1
C C22 1.1868(9) 0.8517(6) 0.2052(6) 0.041(3) Uani d . 1
H H22 1.1992 0.813 0.1811 0.049 Uiso calc R 1
C C23 1.0842(9) 0.9084(7) 0.2618(7) 0.052(4) Uani d . 1
H H23 1.0232 0.91 0.2768 0.062 Uiso calc R 1
C C24 1.3438(9) 0.4636(7) 0.2228(6) 0.046(3) Uani d . 1
H H24 1.3564 0.5013 0.1978 0.056 Uiso calc R 1
C C25 0.8801(7) 0.5756(5) 0.0973(5) 0.026(2) Uani d . 1
C C26 0.8750(8) 0.5171(6) 0.0488(6) 0.036(3) Uani d . 1
C C27 0.8011(10) 0.5192(7) -0.0052(6) 0.051(4) Uani d . 1
H H27 0.7487 0.5541 -0.0112 0.061 Uiso calc R 1
C C28 1.1972(10) 0.5302(7) 0.0516(6) 0.050(3) Uani d . 1
H H28 1.2498 0.528 0.0879 0.06 Uiso calc R 1
C C29 1.0549(9) 0.5855(7) -0.0085(6) 0.042(3) Uani d . 1
H H29 1.0067 0.6232 -0.0147 0.051 Uiso calc R 1
C C30 0.9483(9) 0.4617(6) 0.0560(6) 0.043(3) Uani d . 1
H H30 0.9991 0.4569 0.0929 0.052 Uiso calc R 1
C C31 0.9855(8) 0.7671(6) 0.0837(5) 0.034(3) Uani d . 1
N N1 0.8911(6) 0.5341(5) 0.2582(4) 0.029(2) Uani d . 1
N N2 0.6381(7) 0.6836(5) 0.1435(5) 0.045(3) Uani d U 1
N N3 0.7103(7) 0.7485(5) 0.0343(4) 0.030(2) Uani d . 1
N N4 1.0985(6) 0.8518(5) 0.2260(4) 0.030(2) Uani d . 1
N N5 1.1234(7) 0.5808(5) 0.0466(5) 0.037(2) Uani d . 1
O O1 0.8749(4) 0.6895(3) 0.2114(3) 0.0197(14) Uani d . 1
H H1 0.8359 0.6947 0.244 0.024 Uiso calc R 1
O O2 1.0827(5) 0.6871(3) 0.2052(3) 0.0237(15) Uani d . 1
H H2 1.1496 0.691 0.2361 0.028 Uiso calc R 1
O O3 0.7392(5) 0.8163(4) 0.1536(3) 0.0328(17) Uani d . 1
O O4 0.8789(5) 0.8470(4) 0.2286(4) 0.0322(18) Uani d . 1
O O5 1.3078(8) 0.6888(7) 0.2273(6) 0.084(4) Uani d . 1
O O6 1.2512(7) 0.6812(5) 0.1297(5) 0.059(3) Uani d . 1
O O7 1.0353(6) 0.7626(4) 0.3114(3) 0.0319(17) Uani d . 1
O O8 1.0331(5) 0.6439(4) 0.3273(3) 0.0305(17) Uani d . 1
O O9 1.1066(5) 0.5343(4) 0.2557(4) 0.0330(17) Uani d . 1
O O10 1.1832(5) 0.5549(4) 0.1765(4) 0.0372(19) Uani d . 1
O O11 0.8026(5) 0.6165(4) 0.0907(3) 0.0326(17) Uani d . 1
O O12 0.9643(5) 0.5792(4) 0.1394(3) 0.0271(16) Uani d . 1
O O13 0.9239(5) 0.7700(4) 0.1194(3) 0.0278(16) Uani d . 1
O O14 1.0276(8) 0.7128(5) 0.0678(4) 0.060(3) Uani d . 1
Ni Ni1 0.78339(9) 0.71701(7) 0.12667(6) 0.0210(3) Uani d . 1
Ni Ni2 0.98633(8) 0.76974(6) 0.21751(6) 0.0191(3) Uani d . 1
Ni Ni3 0.98937(8) 0.61202(6) 0.23452(6) 0.0196(3) Uani d . 1
Ni Ni4 1.10813(9) 0.63778(7) 0.12775(6) 0.0263(4) Uani d . 1
O O15 0.989(2) 1.0315(9) 0.0921(11) 0.169(10) Uani d U 1
C C38 0.902(4) 1.0284(16) 0.118(2) 0.22(2) Uani d U 1
H H38A 0.8412 1.0152 0.0865 0.336 Uiso calc R 1
H H38B 0.8911 1.0746 0.1347 0.336 Uiso calc R 1
H H38C 0.9141 0.993 0.1505 0.336 Uiso calc R 1
O O16 1.169(2) 1.0391(15) 0.0531(12) 0.261(13) Uani d U 1
O O17 1.2676(18) 0.9128(19) 0.0262(13) 0.246(12) Uani d U 1
C C40 1.350(3) 0.877(4) 0.063(3) 0.37(3) Uani d U 1
H H40A 1.3384 0.8261 0.0586 0.548 Uiso calc R 1
H H40B 1.3543 0.8903 0.106 0.548 Uiso calc R 1
H H40C 1.4139 0.8899 0.052 0.548 Uiso calc R 1
C C39 1.233(4) 1.069(3) 0.099(2) 0.37(3) Uani d U 1
H H39A 1.2092 1.1172 0.1042 0.557 Uiso calc R 1
H H39B 1.302 1.0712 0.0905 0.557 Uiso calc R 1
H H39C 1.2355 1.0419 0.136 0.557 Uiso calc R 1

loop_
_atom_site_aniso_label
_atom_site_aniso_U_11
_atom_site_aniso_U_22
_atom_site_aniso_U_33
_atom_site_aniso_U_12
_atom_site_aniso_U_13
_atom_site_aniso_U_23
C32 0.068(9) 0.066(8) 0.077(11) -0.010(7) 0.030(8) 0.007(9)
C33 0.078(10) 0.055(8) 0.074(11) -0.009(6) 0.012(8) 0.009(8)
C34 0.160(18) 0.058(9) 0.119(18) -0.050(10) -0.025(14) 0.023(11)
C35 0.153(18) 0.174(15) 0.14(2) -0.123(15) -0.040(14) 0.067(17)
C36 0.118(17) 0.27(2) 0.19(2) -0.060(15) 0.056(16) 0.12(2)
C37 0.055(9) 0.178(16) 0.081(12) 0.001(10) 0.023(8) 0.037(13)
C1 0.019(5) 0.025(6) 0.042(6) 0.003(4) 0.008(4) 0.001(5)
C2 0.016(4) 0.026(6) 0.046(7) 0.007(4) 0.003(4) -0.005(5)
C3 0.023(5) 0.045(8) 0.067(9) 0.010(5) -0.004(5) -0.018(7)
C4 0.024(5) 0.027(6) 0.057(8) -0.003(4) -0.001(5) 0.023(5)
C5 0.033(6) 0.039(7) 0.062(8) -0.014(5) -0.005(6) 0.023(6)
C6 0.031(6) 0.033(7) 0.066(8) 0.013(5) -0.006(5) -0.028(6)
C7 0.064(10) 0.063(10) 0.086(12) -0.020(8) 0.063(10) -0.036(9)
C8 0.057(9) 0.062(10) 0.078(11) -0.004(7) 0.008(8) 0.000(8)
C9 0.043(8) 0.174(17) 0.058(9) -0.062(10) 0.012(7) -0.014(10)
C10 0.053(9) 0.114(14) 0.093(12) -0.020(9) 0.023(8) -0.029(11)
C11 0.055(9) 0.099(13) 0.134(15) -0.004(8) 0.072(10) 0.018(11)
C12 0.036(8) 0.141(16) 0.142(16) 0.015(9) 0.028(10) 0.013(14)
C13 0.022(5) 0.023(6) 0.024(5) -0.003(4) 0.000(4) -0.002(4)
C14 0.032(5) 0.026(6) 0.030(6) 0.003(4) 0.001(4) -0.002(5)
C15 0.154(18) 0.055(11) 0.046(9) -0.041(11) -0.006(10) 0.013(8)
C16 0.19(2) 0.062(11) 0.039(9) -0.065(13) 0.002(11) -0.001(8)
C17 0.164(19) 0.057(11) 0.045(9) 0.069(12) -0.013(10) -0.011(8)
C18 0.19(2) 0.083(13) 0.036(9) -0.089(14) -0.036(10) 0.018(8)
C19 0.025(5) 0.015(5) 0.046(7) -0.004(4) 0.001(5) -0.005(5)
C20 0.024(5) 0.027(6) 0.049(7) 0.005(4) 0.004(5) 0.000(5)
C21 0.025(5) 0.027(7) 0.084(9) 0.017(5) 0.024(6) 0.005(6)
C22 0.037(6) 0.026(7) 0.061(8) -0.007(5) 0.015(6) -0.011(6)
C23 0.029(6) 0.042(8) 0.087(10) -0.014(5) 0.018(6) -0.026(7)
C24 0.030(6) 0.037(7) 0.071(9) 0.015(5) 0.010(6) 0.025(6)
C25 0.026(5) 0.017(5) 0.032(6) -0.005(4) 0.003(4) -0.006(4)
C26 0.023(5) 0.030(6) 0.053(7) 0.000(4) 0.008(5) -0.012(5)
C27 0.048(7) 0.052(9) 0.045(7) 0.023(6) -0.005(6) -0.027(6)
C28 0.041(7) 0.063(9) 0.042(7) 0.013(6) -0.002(5) -0.021(6)
C29 0.036(6) 0.036(7) 0.057(8) 0.009(5) 0.013(6) -0.007(6)
C30 0.044(7) 0.036(7) 0.047(7) 0.013(5) 0.006(6) -0.002(6)
C31 0.032(6) 0.027(6) 0.044(7) 0.009(5) 0.011(5) 0.007(5)
N1 0.026(4) 0.024(5) 0.040(5) -0.002(4) 0.010(4) 0.007(4)
N2 0.016(4) 0.030(6) 0.079(8) -0.003(4) -0.010(5) -0.006(5)
N3 0.030(5) 0.028(5) 0.030(5) 0.010(4) 0.002(4) -0.001(4)
N4 0.025(4) 0.023(5) 0.040(5) -0.003(4) 0.002(4) -0.005(4)
N5 0.031(5) 0.029(5) 0.051(6) 0.005(4) 0.013(4) -0.010(4)
O1 0.014(3) 0.015(3) 0.031(4) -0.002(2) 0.006(3) 0.000(3)
O2 0.013(3) 0.014(4) 0.042(4) -0.002(2) 0.002(3) -0.005(3)
O3 0.023(3) 0.027(4) 0.043(4) 0.008(3) -0.002(3) -0.010(3)
O4 0.014(3) 0.024(4) 0.052(5) 0.004(3) -0.005(3) -0.013(3)
O5 0.045(6) 0.112(10) 0.091(9) -0.020(6) 0.005(6) -0.004(8)
O6 0.038(5) 0.053(6) 0.089(8) -0.008(4) 0.018(5) -0.007(5)
O7 0.040(4) 0.021(4) 0.031(4) 0.000(3) 0.000(3) -0.001(3)
O8 0.037(4) 0.018(4) 0.033(4) -0.008(3) 0.000(3) 0.004(3)
O9 0.023(3) 0.029(4) 0.051(5) 0.008(3) 0.015(3) 0.007(4)
O10 0.026(4) 0.036(5) 0.051(5) 0.017(3) 0.012(3) 0.004(4)
O11 0.029(4) 0.022(4) 0.041(4) 0.009(3) -0.003(3) -0.005(3)
O12 0.024(3) 0.019(4) 0.037(4) 0.003(3) 0.005(3) -0.005(3)
O13 0.025(3) 0.025(4) 0.032(4) 0.006(3) 0.004(3) -0.003(3)
O14 0.100(8) 0.040(5) 0.048(5) 0.041(5) 0.037(5) 0.009(4)
Ni1 0.0149(6) 0.0173(7) 0.0292(7) 0.0027(5) 0.0014(5) -0.0037(5)
Ni2 0.0137(6) 0.0128(7) 0.0297(7) 0.0001(4) 0.0026(5) -0.0018(5)
Ni3 0.0154(6) 0.0126(6) 0.0306(7) -0.0009(4) 0.0049(5) 0.0008(5)
Ni4 0.0218(6) 0.0201(7) 0.0396(8) 0.0048(5) 0.0128(5) -0.0009(6)
O15 0.25(3) 0.053(10) 0.17(2) -0.029(14) -0.020(18) 0.044(12)
C38 0.39(6) 0.050(17) 0.26(4) 0.02(3) 0.12(4) -0.02(2)
O16 0.25(2) 0.26(2) 0.21(2) -0.192(18) -0.087(16) 0.117(17)
O17 0.114(14) 0.37(3) 0.25(2) -0.083(18) 0.054(15) 0.13(2)
C40 0.11(3) 0.56(6) 0.45(5) 0.04(4) 0.10(3) 0.14(5)
C39 0.36(5) 0.32(5) 0.32(5) -0.20(4) -0.16(4) 0.05(4)

loop_
_atom_type_symbol
_atom_type_description
_atom_type_scat_dispersion_real
_atom_type_scat_dispersion_imag
_atom_type_scat_source
C C 0.0033 0.0016 'International Tables Vol C Tables 4.2.6.8 and 6.1.1.4'
H H 0.0000 0.0000 'International Tables Vol C Tables 4.2.6.8 and 6.1.1.4'
N N 0.0061 0.0033 'International Tables Vol C Tables 4.2.6.8 and 6.1.1.4'
O O 0.0106 0.0060 'International Tables Vol C Tables 4.2.6.8 and 6.1.1.4'
Ni Ni 0.3393 1.1124 'International Tables Vol C Tables 4.2.6.8 and 6.1.1.4'

loop_
_geom_angle_atom_site_label_1
_geom_angle_atom_site_label_2
_geom_angle_atom_site_label_3
_geom_angle_site_symmetry_1
_geom_angle_site_symmetry_3
_geom_angle
C33 C32 C37 . . 120.0
C33 C32 C31 . . 119.1(9)
C37 C32 C31 . . 120.5(8)
C32 C33 C34 . . 120.0
C32 C33 H33 . . 120.0
C34 C33 H33 . . 120.0
O15 C34 C35 . . 115.0(15)
O15 C34 C33 . . 125.0(15)
C35 C34 C33 . . 120.0
C34 C35 C36 . . 120.0
C34 C35 O16 . . 122.(2)
C36 C35 O16 . . 118.(2)
C37 C36 C35 . . 120.0
C37 C36 O17 . . 118.8(18)
C35 C36 O17 . . 121.2(18)
C36 C37 C32 . . 120.0
C36 C37 H37 . . 120.0
C32 C37 H37 . . 120.0
O3 C1 O4 . . 126.4(9)
O3 C1 C2 . . 115.7(8)
O4 C1 C2 . . 117.9(9)
C6 C2 C3 . . 116.9(10)
C6 C2 C1 . . 121.2(10)
C3 C2 C1 . . 121.9(9)
C4 C3 C2 2_655 . 120.2(10)
C4 C3 H3 2_655 . 119.9
C2 C3 H3 . . 119.9
N1 C4 C3 . 2_645 122.3(10)
N1 C4 H4 . . 118.8
C3 C4 H4 2_645 . 118.8
N1 C5 C6 . 2_645 122.2(10)
N1 C5 H5 . . 118.9
C6 C5 H5 2_645 . 118.9
C2 C6 C5 . 2_655 120.6(11)
C2 C6 H6 . . 119.7
C5 C6 H6 2_655 . 119.7
O6 C7 O5 . . 129.0(15)
O6 C7 C8 . 1_655 115.0(13)
O5 C7 C8 . 1_655 115.9(17)
C12 C8 C9 . . 117.2(18)
C12 C8 C7 . 1_455 125.2(18)
C9 C8 C7 . 1_455 117.0(15)
C8 C9 C10 . . 115.9(15)
C8 C9 H9 . . 122.0
C10 C9 H9 . . 122.0
N2 C10 C9 . . 125.1(16)
N2 C10 H10 . . 117.4
C9 C10 H10 . . 117.4
N2 C11 C12 . . 116.7(19)
N2 C11 H11 . . 121.6
C12 C11 H11 . . 121.7
C8 C12 C11 . . 128.(2)
C8 C12 H12 . . 116.0
C11 C12 H12 . . 116.0
O8 C13 O7 . . 126.5(9)
O8 C13 C14 . . 117.6(9)
O7 C13 C14 . . 115.9(9)
C18 C14 C15 . . 114.4(12)
C18 C14 C13 . . 127.2(11)
C15 C14 C13 . . 118.2(11)
C16 C15 C14 . . 118.7(15)
C16 C15 H15 . . 120.7
C14 C15 H15 . . 120.6
N3 C16 C15 4_676 . 124.8(16)
N3 C16 H16 4_676 . 117.6
C15 C16 H16 . . 117.6
N3 C17 C18 . 4_575 123.5(15)
N3 C17 H17 . . 118.3
C18 C17 H17 4_575 . 118.2
C14 C18 C17 . 4_676 122.9(14)
C14 C18 H18 . . 118.6
C17 C18 H18 4_676 . 118.6
O9 C19 O10 . . 126.4(9)
O9 C19 C20 . . 119.5(10)
O10 C19 C20 . . 114.1(10)
C21 C20 C24 . . 118.0(10)
C21 C20 C19 . . 123.5(10)
C24 C20 C19 . . 118.5(10)
C20 C21 C22 . 2_745 119.5(10)
C20 C21 H21 . . 120.2
C22 C21 H21 2_745 . 120.2
N4 C22 C21 . 2_755 123.1(11)
N4 C22 H22 . . 118.4
C21 C22 H22 2_755 . 118.4
N4 C23 C24 . 2_755 122.8(11)
N4 C23 H23 . . 118.6
C24 C23 H23 2_755 . 118.6
C20 C24 C23 . 2_745 119.7(11)
C20 C24 H24 . . 120.1
C23 C24 H24 2_745 . 120.1
O11 C25 O12 . . 126.6(9)
O11 C25 C26 . . 116.8(9)
O12 C25 C26 . . 116.6(9)
C27 C26 C30 . . 117.1(11)
C27 C26 C25 . . 120.8(10)
C30 C26 C25 . . 122.0(10)
C26 C27 C28 . 3_765 120.6(11)
C26 C27 H27 . . 119.7
C28 C27 H27 3_765 . 119.7
N5 C28 C27 . 3_765 122.8(11)
N5 C28 H28 . . 118.6
C27 C28 H28 3_765 . 118.6
N5 C29 C30 . 3_765 123.8(11)
N5 C29 H29 . . 118.1
C30 C29 H29 3_765 . 118.1
C29 C30 C26 3_765 . 119.3(11)
C29 C30 H30 3_765 . 120.3
C26 C30 H30 . . 120.4
O14 C31 O13 . . 127.3(11)
O14 C31 C32 . . 117.1(10)
O13 C31 C32 . . 114.0(10)
C5 N1 C4 . . 117.5(9)
C5 N1 Ni3 . . 118.2(7)
C4 N1 Ni3 . . 124.3(7)
C10 N2 C11 . . 113.9(14)
C10 N2 Ni1 . . 127.1(12)
C11 N2 Ni1 . . 117.7(9)
C17 N3 C16 . 4_575 115.3(12)
C17 N3 Ni1 . . 124.5(9)
C16 N3 Ni1 4_575 . 120.2(9)
C22 N4 C23 . . 116.7(9)
C22 N4 Ni2 . . 127.5(7)
C23 N4 Ni2 . . 115.4(7)
C28 N5 C29 . . 116.2(10)
C28 N5 Ni4 . . 119.0(8)
C29 N5 Ni4 . . 124.2(7)
Ni1 O1 Ni3 . . 130.1(3)
Ni1 O1 Ni2 . . 97.8(3)
Ni3 O1 Ni2 . . 91.6(2)
Ni1 O1 H1 . . 110.9
Ni3 O1 H1 . . 110.9
Ni2 O1 H1 . . 110.9
Ni4 O2 Ni2 . . 132.4(3)
Ni4 O2 Ni3 . . 100.6(3)
Ni2 O2 Ni3 . . 92.2(3)
Ni4 O2 H2 . . 109.2
Ni2 O2 H2 . . 109.2
Ni3 O2 H2 . . 109.2
C1 O3 Ni1 . . 128.6(6)
C1 O4 Ni2 . . 127.9(7)
C7 O6 Ni4 . . 121.3(10)
C13 O7 Ni2 . . 128.6(6)
C13 O8 Ni3 . . 123.9(6)
C19 O9 Ni3 . . 125.1(7)
C19 O10 Ni4 . . 134.3(7)
C25 O11 Ni1 . . 132.3(6)
C25 O12 Ni3 . . 130.3(6)
C25 O12 Ni4 . . 123.4(7)
Ni3 O12 Ni4 . . 91.8(2)
C31 O13 Ni1 . . 136.2(7)
C31 O13 Ni2 . . 119.4(7)
Ni1 O13 Ni2 . . 93.3(3)
C31 O14 Ni4 . . 124.6(8)
O1 Ni1 O3 . . 95.9(3)
O1 Ni1 O11 . . 91.7(3)
O3 Ni1 O11 . . 170.5(3)
O1 Ni1 N2 . . 97.2(3)
O3 Ni1 N2 . . 83.6(3)
O11 Ni1 N2 . . 89.8(3)
O1 Ni1 O13 . . 81.5(3)
O3 Ni1 O13 . . 84.9(3)
O11 Ni1 O13 . . 101.9(3)
N2 Ni1 O13 . . 168.3(3)
O1 Ni1 N3 . . 171.1(3)
O3 Ni1 N3 . . 86.4(3)
O11 Ni1 N3 . . 86.9(3)
N2 Ni1 N3 . . 91.5(4)
O13 Ni1 N3 . . 90.3(3)
O7 Ni2 O2 . . 91.6(3)
O7 Ni2 O4 . . 89.2(3)
O2 Ni2 O4 . . 175.2(3)
O7 Ni2 O1 . . 94.1(3)
O2 Ni2 O1 . . 84.0(2)
O4 Ni2 O1 . . 91.3(3)
O7 Ni2 N4 . . 84.6(3)
O2 Ni2 N4 . . 96.8(3)
O4 Ni2 N4 . . 87.9(3)
O1 Ni2 N4 . . 178.5(3)
O7 Ni2 O13 . . 174.6(3)
O2 Ni2 O13 . . 88.2(3)
O4 Ni2 O13 . . 90.5(3)
O1 Ni2 O13 . . 80.5(3)
N4 Ni2 O13 . . 100.7(3)
O7 Ni2 Ni3 . . 79.2(2)
O2 Ni2 Ni3 . . 44.02(18)
O4 Ni2 Ni3 . . 131.7(2)
O1 Ni2 Ni3 . . 44.04(17)
N4 Ni2 Ni3 . . 136.3(2)
O13 Ni2 Ni3 . . 97.03(19)
O2 Ni3 O1 . . 84.0(2)
O2 Ni3 O9 . . 94.8(3)
O1 Ni3 O9 . . 178.4(3)
O2 Ni3 N1 . . 176.3(3)
O1 Ni3 N1 . . 95.4(3)
O9 Ni3 N1 . . 85.7(3)
O2 Ni3 O8 . . 94.0(3)
O1 Ni3 O8 . . 93.8(3)
O9 Ni3 O8 . . 87.3(3)
N1 Ni3 O8 . . 89.7(3)
O2 Ni3 O12 . . 81.4(3)
O1 Ni3 O12 . . 90.9(3)
O9 Ni3 O12 . . 87.9(3)
N1 Ni3 O12 . . 94.9(3)
O8 Ni3 O12 . . 173.1(3)
O2 Ni3 Ni2 . . 43.74(17)
O1 Ni3 Ni2 . . 44.37(17)
O9 Ni3 Ni2 . . 134.9(2)
N1 Ni3 Ni2 . . 137.0(2)
O8 Ni3 Ni2 . . 80.60(19)
O12 Ni3 Ni2 . . 99.34(19)
O10 Ni4 O6 . . 87.7(4)
O10 Ni4 O2 . . 92.7(3)
O6 Ni4 O2 . . 97.5(4)
O10 Ni4 O14 . . 172.1(4)
O6 Ni4 O14 . . 94.4(4)
O2 Ni4 O14 . . 94.6(3)
O10 Ni4 N5 . . 86.8(3)
O6 Ni4 N5 . . 87.2(4)
O2 Ni4 N5 . . 175.2(3)
O14 Ni4 N5 . . 85.7(4)
O10 Ni4 O12 . . 83.4(3)
O6 Ni4 O12 . . 170.4(4)
O2 Ni4 O12 . . 79.5(2)
O14 Ni4 O12 . . 94.9(4)
N5 Ni4 O12 . . 95.7(3)
C34 O15 C38 . . 116.(2)
O15 C38 H38A . . 109.8
O15 C38 H38B . . 109.9
H38A C38 H38B . . 109.0
O15 C38 H38C . . 110.2
H38A C38 H38C . . 108.9
H38B C38 H38C . . 109.0
C39 O16 C35 . . 120.(3)
C40 O17 C36 . . 114.(3)
O17 C40 H40A . . 110.4
O17 C40 H40B . . 110.6
H40A C40 H40B . . 108.4
O17 C40 H40C . . 110.6
H40A C40 H40C . . 108.4
H40B C40 H40C . . 108.4
O16 C39 H39A . . 111.0
O16 C39 H39B . . 111.1
H39A C39 H39B . . 107.8
O16 C39 H39C . . 111.2
H39A C39 H39C . . 107.8
H39B C39 H39C . . 107.8

loop_
_geom_bond_atom_site_label_1
_geom_bond_atom_site_label_2
_geom_bond_site_symmetry_2
_geom_bond_distance
C32 C33 . 1.39
C32 C37 . 1.39
C32 C31 . 1.513(14)
C33 C34 . 1.39
C33 H33 . 0.93
C34 O15 . 1.32(3)
C34 C35 . 1.39
C35 C36 . 1.39
C35 O16 . 1.41(2)
C36 C37 . 1.39
C36 O17 . 1.45(2)
C37 H37 . 0.93
C1 O3 . 1.253(12)
C1 O4 . 1.257(11)
C1 C2 . 1.495(14)
C2 C6 . 1.365(14)
C2 C3 . 1.388(16)
C3 C4 2_655 1.375(15)
C3 H3 . 0.93
C4 N1 . 1.344(13)
C4 C3 2_645 1.375(15)
C4 H4 . 0.93
C5 N1 . 1.338(14)
C5 C6 2_645 1.384(15)
C5 H5 . 0.93
C6 C5 2_655 1.384(15)
C6 H6 . 0.93
C7 O6 . 1.16(2)
C7 O5 . 1.186(18)
C7 C8 1_655 1.58(2)
C8 C12 . 1.24(2)
C8 C9 . 1.30(2)
C8 C7 1_455 1.58(2)
C9 C10 . 1.49(2)
C9 H9 . 0.93
C10 N2 . 1.294(18)
C10 H10 . 0.93
C11 N2 . 1.36(2)
C11 C12 . 1.45(2)
C11 H11 . 0.93
C12 H12 . 0.93
C13 O8 . 1.251(12)
C13 O7 . 1.250(12)
C13 C14 . 1.497(14)
C14 C18 . 1.331(18)
C14 C15 . 1.40(2)
C15 C16 . 1.37(2)
C15 H15 . 0.93
C16 N3 4_676 1.334(18)
C16 H16 . 0.93
C17 N3 . 1.285(16)
C17 C18 4_575 1.37(2)
C17 H17 . 0.93
C18 C17 4_676 1.37(2)
C18 H18 . 0.93
C19 O9 . 1.253(13)
C19 O10 . 1.258(13)
C19 C20 . 1.510(14)
C20 C21 . 1.372(16)
C20 C24 . 1.374(16)
C21 C22 2_745 1.387(15)
C21 H21 . 0.93
C22 N4 . 1.335(14)
C22 C21 2_755 1.387(15)
C22 H22 . 0.93
C23 N4 . 1.353(15)
C23 C24 2_755 1.379(15)
C23 H23 . 0.93
C24 C23 2_745 1.379(15)
C24 H24 . 0.93
C25 O11 . 1.247(12)
C25 O12 . 1.268(11)
C25 C26 . 1.517(14)
C26 C27 . 1.353(16)
C26 C30 . 1.389(15)
C27 C28 3_765 1.378(16)
C27 H27 . 0.93
C28 N5 . 1.332(15)
C28 C27 3_765 1.378(16)
C28 H28 . 0.93
C29 N5 . 1.338(15)
C29 C30 3_765 1.361(16)
C29 H29 . 0.93
C30 C29 3_765 1.361(16)
C30 H30 . 0.93
C31 O14 . 1.236(13)
C31 O13 . 1.251(13)
N1 Ni3 . 2.077(8)
N2 Ni1 . 2.108(10)
N3 C16 4_575 1.334(18)
N3 Ni1 . 2.128(9)
N4 Ni2 . 2.092(8)
N5 Ni4 . 2.132(9)
O1 Ni1 . 2.042(6)
O1 Ni3 . 2.051(6)
O1 Ni2 . 2.064(6)
O1 H1 . 0.98
O2 Ni4 . 2.035(7)
O2 Ni2 . 2.041(6)
O2 Ni3 . 2.052(6)
O2 H2 . 0.98
O3 Ni1 . 2.059(7)
O4 Ni2 . 2.060(7)
O6 Ni4 . 2.026(9)
O7 Ni2 . 2.033(7)
O8 Ni3 . 2.084(7)
O9 Ni3 . 2.077(7)
O10 Ni4 . 2.000(7)
O11 Ni1 . 2.064(7)
O12 Ni3 . 2.142(7)
O12 Ni4 . 2.235(7)
O13 Ni1 . 2.119(7)
O13 Ni2 . 2.136(7)
O14 Ni4 . 2.040(9)
Ni2 Ni3 . 2.9501(17)
O15 C38 . 1.38(4)
C38 H38A . 0.9646
C38 H38B . 0.9646
C38 H38C . 0.9648
O16 C39 . 1.28(4)
O17 C40 . 1.36(5)
C40 H40A . 0.9694
C40 H40B . 0.9696
C40 H40C . 0.9696
C39 H39A . 0.9732
C39 H39B . 0.9733
C39 H39C . 0.9735
